data_4350811
loop_
_publ_author_name
'Falcomer, Viviane A.S.'
'Lemos, Sebasti\~ao S.'
'Politi, Jos\'e R.S.'
'Casagrande, Gleison A.'
'Lang, Ernesto S.'
'Burrow, Robert A.'

_publ_section_title
;
 Synthesis, structure and properties of the mixed-ligand tungsten(II)
 complex [WBr2(CO)3(tmpymt)] (tmpymt = 1,4,6-trimethylpyrimidine-2-thione)
;
_journal_issue 6
_journal_name_full 'Inorganic Chemistry Communications'
_journal_page_first 580
_journal_page_last 582
_journal_paper_doi 10.1016/j.inoche.2009.04.025
_journal_volume 12
_journal_year 2009
_chemical_formula_moiety 'C10 H10 Br2 N2 O3 S W, C3 H6 O'
_chemical_formula_sum 'C13 H16 Br2 N2 O4 S W'
_chemical_formula_weight 640.01
_chemical_name_systematic
; 
 Dibromo-tricarbonyl-(1,4,6-trimethylpyrimidine-2-thione-\kN^3^,\kS)-
 tungsten(II) acetone solvate
;
_space_group_IT_number 85
_space_group_name_Hall '-P 4a'
_space_group_name_H-M_alt 'P 4/n :2'
_symmetry_cell_setting tetragonal
_symmetry_space_group_name_Hall '-P 4a'
_symmetry_space_group_name_H-M 'P 4/n :2'
_atom_sites_solution_hydrogens geom
_atom_sites_solution_primary direct
_atom_sites_solution_secondary difmap
_cell_angle_alpha 90.00
_cell_angle_beta 90.00
_cell_angle_gamma 90.00
_cell_formula_units_Z 8
_cell_length_a 21.7064(7)
_cell_length_b 21.7064(7)
_cell_length_c 7.3386(5)
_cell_measurement_reflns_used 9963
_cell_measurement_temperature 100(2)
_cell_measurement_theta_max 29.98
_cell_measurement_theta_min 2.65
_cell_volume 3457.7(3)
_computing_cell_refinement SAINT
_computing_data_collection APEX2/BIS/COSMO
_computing_data_reduction SAINT/XPREP/SADABS
_computing_molecular_graphics 'Crystal Impact Diamond 3'
_computing_publication_material Vim
_computing_structure_refinement XL
_computing_structure_solution XS
_diffrn_ambient_temperature 100(2)
_diffrn_measured_fraction_theta_full 0.999
_diffrn_measured_fraction_theta_max 0.999
_diffrn_radiation_monochromator graphite
_diffrn_radiation_source 'fine-focus sealed tube'
_diffrn_radiation_type MoK\a
_diffrn_radiation_wavelength 0.71073
_diffrn_reflns_av_R_equivalents 0.0535
_diffrn_reflns_av_sigmaI/netI 0.0232
_diffrn_reflns_limit_h_max 30
_diffrn_reflns_limit_h_min -30
_diffrn_reflns_limit_k_max 30
_diffrn_reflns_limit_k_min -30
_diffrn_reflns_limit_l_max 10
_diffrn_reflns_limit_l_min -10
_diffrn_reflns_number 103736
_diffrn_reflns_theta_full 30.06
_diffrn_reflns_theta_max 30.06
_diffrn_reflns_theta_min 2.65
_exptl_absorpt_coefficient_mu 11.444
_exptl_absorpt_correction_T_max 0.2795
_exptl_absorpt_correction_T_min 0.0680
_exptl_absorpt_correction_type gaussian
_exptl_absorpt_process_details
;
 XPREP (Bruker, 2006) was used to perform the Gaussian numeric absorption 
 corrections; SADABS (Bruker, 2006) scaled the resulting data.
;
_exptl_crystal_colour orange
_exptl_crystal_density_diffrn 2.459
_exptl_crystal_density_method 'not measured'
_exptl_crystal_description block
_exptl_crystal_F_000 2400
_exptl_crystal_size_max 0.34
_exptl_crystal_size_mid 0.14
_exptl_crystal_size_min 0.10
_platon_squeeze_details
;
 SQUEEZE (PLATON, A. Spek, 2007) was used to remove electron density from
 the disordered solvate molecules, corresponding to 32.6 electrons per 
 asymmetric unit, equivalent to one molecule of acetone (32 electrons).
;
_refine_diff_density_max 1.138
_refine_diff_density_min -0.730
_refine_diff_density_rms 0.119
_refine_ls_extinction_method none
_refine_ls_goodness_of_fit_ref 1.070
_refine_ls_hydrogen_treatment constr
_refine_ls_matrix_type full
_refine_ls_number_parameters 175
_refine_ls_number_reflns 5079
_refine_ls_number_restraints 0
_refine_ls_restrained_S_all 1.070
_refine_ls_R_factor_all 0.0368
_refine_ls_R_factor_gt 0.0249
_refine_ls_shift/su_max 0.002
_refine_ls_shift/su_mean 0.000
_refine_ls_structure_factor_coef Fsqd
_refine_ls_weighting_details 'calc w=1/[\s^2^(Fo^2^)+(0.0192P)^2^+5.7219P] where P=(Fo^2^+2Fc^2^)/3'
_refine_ls_weighting_scheme calc
_refine_ls_wR_factor_gt 0.0503
_refine_ls_wR_factor_ref 0.0529
_reflns_number_gt 4203
_reflns_number_total 5079
_reflns_threshold_expression >2sigma(I)
_cod_data_source_file Inorg6Chem-Commun-2009-12-580.cif
_cod_data_source_block rb_sl_vf_wtmpymp_bob-sqz
_cod_depositor_comments
;
The following automatic conversions were performed:

data item '_symmetry_cell_setting' value 'Tetragonal' was changed to
'tetragonal' in accordance with the built-in table derived from the
CIF Core dictionary named 'cif_core.dic' version 2.4.5 last updated
on 2014-11-21.

Automatic conversion script
Id: cif_fix_values 8738 2021-04-28 16:35:53Z antanas 
;
_cod_original_sg_symbol_H-M 'P4/n  '
_cod_database_code 4350811

loop_
_symmetry_equiv_pos_as_xyz
'x, y, z'
'-x+1/2, -y+1/2, z'
'-y+1/2, x, z'
'y, -x+1/2, z'
'-x, -y, -z'
'x-1/2, y-1/2, -z'
'y-1/2, -x, -z'
'-y, x-1/2, -z'

loop_
_atom_site_label
_atom_site_type_symbol
_atom_site_fract_x
_atom_site_fract_y
_atom_site_fract_z
_atom_site_U_iso_or_equiv
_atom_site_adp_type
_atom_site_occupancy
_atom_site_symmetry_multiplicity
_atom_site_calc_flag
_atom_site_refinement_flags
_atom_site_disorder_assembly
_atom_site_disorder_group
W1 W 0.466892(6) 0.276980(5) 0.254609(16) 0.01830(4) Uani 1 1 d . . .
Br1 Br 0.527326(15) 0.315938(15) 0.54651(4) 0.02640(8) Uani 1 1 d . . .
Br2 Br 0.423902(16) 0.390246(14) 0.22837(4) 0.02310(7) Uani 1 1 d . . .
C11 C 0.43700(14) 0.18437(14) 0.5095(4) 0.0185(6) Uani 1 1 d . . .
C12 C 0.48013(15) 0.09519(14) 0.6437(4) 0.0216(6) Uani 1 1 d . . .
C13 C 0.53259(15) 0.10528(15) 0.5427(4) 0.0239(7) Uani 1 1 d . . .
H13 H 0.5663 0.0777 0.5540 0.029 Uiso 1 1 calc R . .
C14 C 0.53715(15) 0.15518(15) 0.4244(4) 0.0226(7) Uani 1 1 d . . .
C15 C 0.37696(15) 0.12948(16) 0.7386(4) 0.0227(6) Uani 1 1 d . . .
H15A H 0.3515 0.1666 0.7270 0.034 Uiso 1 1 calc R . .
H15B H 0.3881 0.1234 0.8668 0.034 Uiso 1 1 calc R . .
H15C H 0.3537 0.0937 0.6950 0.034 Uiso 1 1 calc R . .
C16 C 0.47280(17) 0.04165(16) 0.7686(4) 0.0272(7) Uani 1 1 d . . .
H16A H 0.4675 0.0565 0.8938 0.041 Uiso 1 1 calc R . .
H16B H 0.5095 0.0155 0.7617 0.041 Uiso 1 1 calc R . .
H16C H 0.4365 0.0177 0.7326 0.041 Uiso 1 1 calc R . .
C17 C 0.59420(16) 0.16902(18) 0.3202(5) 0.0347(9) Uani 1 1 d . . .
H17A H 0.5879 0.1586 0.1916 0.052 Uiso 1 1 calc R . .
H17B H 0.6284 0.1446 0.3691 0.052 Uiso 1 1 calc R . .
H17C H 0.6039 0.2130 0.3311 0.052 Uiso 1 1 calc R . .
S1 S 0.38249(4) 0.23884(4) 0.47224(11) 0.02047(15) Uani 1 1 d . . .
N11 N 0.48788(12) 0.19263(12) 0.4064(3) 0.0196(5) Uani 1 1 d . . .
N12 N 0.43314(11) 0.13666(11) 0.6295(3) 0.0186(5) Uani 1 1 d . . .
C21 C 0.49215(16) 0.22140(16) 0.0582(5) 0.0279(7) Uani 1 1 d . . .
C31 C 0.39610(16) 0.26796(15) 0.0812(4) 0.0248(7) Uani 1 1 d . . .
C41 C 0.53703(17) 0.32168(16) 0.1270(5) 0.0301(8) Uani 1 1 d . . .
O21 O 0.50714(12) 0.18876(12) -0.0579(3) 0.0372(6) Uani 1 1 d . . .
O31 O 0.35503(12) 0.26246(11) -0.0135(3) 0.0329(6) Uani 1 1 d . . .
O41 O 0.57504(13) 0.34763(13) 0.0573(4) 0.0441(7) Uani 1 1 d . . .

loop_
_atom_site_aniso_label
_atom_site_aniso_U_11
_atom_site_aniso_U_22
_atom_site_aniso_U_33
_atom_site_aniso_U_23
_atom_site_aniso_U_13
_atom_site_aniso_U_12
W1 0.02036(7) 0.01682(7) 0.01774(6) -0.00032(5) 0.00124(5) -0.00081(5)
Br1 0.02849(18) 0.02507(17) 0.02564(16) -0.00056(13) -0.00481(13) -0.00539(13)
Br2 0.03025(17) 0.01881(15) 0.02024(14) -0.00028(12) 0.00198(12) 0.00131(12)
C11 0.0212(15) 0.0167(14) 0.0175(14) -0.0039(11) -0.0012(11) -0.0016(12)
C12 0.0263(17) 0.0211(16) 0.0174(14) -0.0009(12) -0.0030(12) 0.0025(13)
C13 0.0231(16) 0.0221(16) 0.0266(16) -0.0018(13) -0.0020(13) 0.0045(13)
C14 0.0216(16) 0.0237(16) 0.0225(16) -0.0034(13) 0.0003(13) 0.0017(13)
C15 0.0216(15) 0.0256(16) 0.0211(15) 0.0021(13) 0.0024(13) 0.0008(12)
C16 0.0315(18) 0.0247(17) 0.0254(17) 0.0059(13) 0.0013(14) 0.0072(14)
C17 0.0252(18) 0.038(2) 0.041(2) 0.0096(17) 0.0113(16) 0.0084(16)
S1 0.0194(4) 0.0194(4) 0.0226(4) 0.0011(3) 0.0011(3) 0.0017(3)
N11 0.0200(13) 0.0193(13) 0.0195(12) -0.0029(10) 0.0009(10) -0.0006(10)
N12 0.0186(13) 0.0191(13) 0.0180(12) -0.0005(10) -0.0016(10) -0.0003(10)
C21 0.0327(19) 0.0261(18) 0.0247(16) 0.0004(14) -0.0020(15) 0.0028(14)
C31 0.0291(18) 0.0211(16) 0.0242(16) 0.0006(13) -0.0014(14) 0.0007(13)
C41 0.035(2) 0.0292(19) 0.0256(17) -0.0026(15) 0.0038(15) -0.0001(16)
O21 0.0436(16) 0.0404(15) 0.0276(13) -0.0094(12) 0.0010(12) 0.0052(12)
O31 0.0411(15) 0.0266(13) 0.0308(13) 0.0025(10) -0.0126(12) -0.0039(11)
O41 0.0400(16) 0.0497(18) 0.0425(16) 0.0014(14) 0.0136(13) -0.0144(13)

loop_
_atom_type_symbol
_atom_type_description
_atom_type_scat_dispersion_real
_atom_type_scat_dispersion_imag
_atom_type_scat_source
C C 0.0033 0.0016 'International Tables Vol C Tables 4.2.6.8 and 6.1.1.4'
H H 0.0000 0.0000 'International Tables Vol C Tables 4.2.6.8 and 6.1.1.4'
N N 0.0061 0.0033 'International Tables Vol C Tables 4.2.6.8 and 6.1.1.4'
O O 0.0106 0.0060 'International Tables Vol C Tables 4.2.6.8 and 6.1.1.4'
S S 0.1246 0.1234 'International Tables Vol C Tables 4.2.6.8 and 6.1.1.4'
Br Br -0.2901 2.4595 'International Tables Vol C Tables 4.2.6.8 and 6.1.1.4'
W W -0.8490 6.8722 'International Tables Vol C Tables 4.2.6.8 and 6.1.1.4'

loop_
_exptl_crystal_face_index_h
_exptl_crystal_face_index_k
_exptl_crystal_face_index_l
_exptl_crystal_face_perp_dist
1.00 0.00 0.00 0.1720
-1.00 0.00 0.00 0.1560
0.00 0.00 1.00 0.0470
0.00 0.00 -1.00 0.0470
0.00 -1.00 1.00 0.0430
0.00 -1.00 0.00 0.0610
0.00 1.00 0.00 0.0290

loop_
_geom_angle_atom_site_label_1
_geom_angle_atom_site_label_2
_geom_angle_atom_site_label_3
_geom_angle
_geom_angle_site_symmetry_1
_geom_angle_site_symmetry_3
C21 W1 C31 71.77(14) . .
C21 W1 C41 75.25(14) . .
C31 W1 C41 109.15(14) . .
C21 W1 N11 78.53(12) . .
C31 W1 N11 113.61(11) . .
C41 W1 N11 118.50(12) . .
C21 W1 S1 117.32(10) . .
C31 W1 S1 79.43(10) . .
C41 W1 S1 167.00(10) . .
N11 W1 S1 64.07(7) . .
C21 W1 Br2 128.31(10) . .
C31 W1 Br2 76.90(9) . .
C41 W1 Br2 77.67(10) . .
N11 W1 Br2 152.86(7) . .
S1 W1 Br2 95.368(19) . .
C21 W1 Br1 130.77(10) . .
C31 W1 Br1 157.46(9) . .
C41 W1 Br1 81.34(10) . .
N11 W1 Br1 75.69(7) . .
S1 W1 Br1 87.32(2) . .
Br2 W1 Br1 86.370(11) . .
N11 C11 N12 120.9(3) . .
N11 C11 S1 112.8(2) . .
N12 C11 S1 126.3(2) . .
N12 C12 C13 118.2(3) . .
N12 C12 C16 118.8(3) . .
C13 C12 C16 123.0(3) . .
C12 C13 C14 121.2(3) . .
C12 C13 H13 119.4 . .
C14 C13 H13 119.4 . .
N11 C14 C13 118.3(3) . .
N11 C14 C17 119.2(3) . .
C13 C14 C17 122.5(3) . .
N12 C15 H15A 109.5 . .
N12 C15 H15B 109.5 . .
H15A C15 H15B 109.5 . .
N12 C15 H15C 109.5 . .
H15A C15 H15C 109.5 . .
H15B C15 H15C 109.5 . .
C12 C16 H16A 109.5 . .
C12 C16 H16B 109.5 . .
H16A C16 H16B 109.5 . .
C12 C16 H16C 109.5 . .
H16A C16 H16C 109.5 . .
H16B C16 H16C 109.5 . .
C14 C17 H17A 109.5 . .
C14 C17 H17B 109.5 . .
H17A C17 H17B 109.5 . .
C14 C17 H17C 109.5 . .
H17A C17 H17C 109.5 . .
H17B C17 H17C 109.5 . .
C11 S1 W1 80.04(11) . .
C14 N11 C11 120.9(3) . .
C14 N11 W1 135.9(2) . .
C11 N11 W1 103.04(19) . .
C11 N12 C12 120.3(3) . .
C11 N12 C15 119.0(3) . .
C12 N12 C15 120.6(3) . .
O21 C21 W1 179.8(4) . .
O31 C31 W1 178.2(3) . .
O41 C41 W1 178.4(3) . .

loop_
_geom_bond_atom_site_label_1
_geom_bond_atom_site_label_2
_geom_bond_distance
_geom_bond_site_symmetry_2
W1 C21 1.958(3) .
W1 C31 2.005(3) .
W1 C41 2.034(4) .
W1 N11 2.191(3) .
W1 S1 2.5677(8) .
W1 Br2 2.6368(3) .
W1 Br1 2.6504(4) .
C11 N11 1.351(4) .
C11 N12 1.362(4) .
C11 S1 1.695(3) .
C12 N12 1.364(4) .
C12 C13 1.376(4) .
C12 C16 1.489(4) .
C13 C14 1.392(5) .
C13 H13 0.9500 .
C14 N11 1.350(4) .
C14 C17 1.486(5) .
C15 N12 1.467(4) .
C15 H15A 0.9800 .
C15 H15B 0.9800 .
C15 H15C 0.9800 .
C16 H16A 0.9800 .
C16 H16B 0.9800 .
C16 H16C 0.9800 .
C17 H17A 0.9800 .
C17 H17B 0.9800 .
C17 H17C 0.9800 .
C21 O21 1.155(4) .
C31 O31 1.136(4) .
C41 O41 1.122(4) .

loop_
_geom_torsion_atom_site_label_1
_geom_torsion_atom_site_label_2
_geom_torsion_atom_site_label_3
_geom_torsion_atom_site_label_4
_geom_torsion
_geom_torsion_site_symmetry_1
_geom_torsion_site_symmetry_2
_geom_torsion_site_symmetry_3
_geom_torsion_site_symmetry_4
N12 C12 C13 C14 -2.1(5) . . . .
C16 C12 C13 C14 178.6(3) . . . .
C12 C13 C14 N11 -2.1(5) . . . .
C12 C13 C14 C17 177.0(3) . . . .
N11 C11 S1 W1 -1.2(2) . . . .
N12 C11 S1 W1 178.1(3) . . . .
C21 W1 S1 C11 60.77(15) . . . .
C31 W1 S1 C11 123.73(14) . . . .
C41 W1 S1 C11 -103.8(5) . . . .
N11 W1 S1 C11 0.78(12) . . . .
Br2 W1 S1 C11 -160.70(10) . . . .
Br1 W1 S1 C11 -74.60(10) . . . .
C13 C14 N11 C11 4.4(4) . . . .
C17 C14 N11 C11 -174.8(3) . . . .
C13 C14 N11 W1 178.0(2) . . . .
C17 C14 N11 W1 -1.2(5) . . . .
N12 C11 N11 C14 -2.5(4) . . . .
S1 C11 N11 C14 176.9(2) . . . .
N12 C11 N11 W1 -177.9(2) . . . .
S1 C11 N11 W1 1.5(2) . . . .
C21 W1 N11 C14 56.4(3) . . . .
C31 W1 N11 C14 120.5(3) . . . .
C41 W1 N11 C14 -9.7(3) . . . .
S1 W1 N11 C14 -175.3(3) . . . .
Br2 W1 N11 C14 -131.5(3) . . . .
Br1 W1 N11 C14 -81.3(3) . . . .
C21 W1 N11 C11 -129.3(2) . . . .
C31 W1 N11 C11 -65.2(2) . . . .
C41 W1 N11 C11 164.67(19) . . . .
S1 W1 N11 C11 -0.99(16) . . . .
Br2 W1 N11 C11 42.9(3) . . . .
Br1 W1 N11 C11 93.05(18) . . . .
N11 C11 N12 C12 -1.9(4) . . . .
S1 C11 N12 C12 178.8(2) . . . .
N11 C11 N12 C15 -180.0(3) . . . .
S1 C11 N12 C15 0.7(4) . . . .
C13 C12 N12 C11 4.1(4) . . . .
C16 C12 N12 C11 -176.6(3) . . . .
C13 C12 N12 C15 -177.9(3) . . . .
C16 C12 N12 C15 1.5(4) . . . .

loop_
_platon_squeeze_void_nr
_platon_squeeze_void_average_x
_platon_squeeze_void_average_y
_platon_squeeze_void_average_z
_platon_squeeze_void_volume
_platon_squeeze_void_count_electrons
1 0.250 0.750 -0.011 247.9 130.2
2 0.750 0.250 -0.025 247.9 131.3
3 0.250 0.250 0.264 14.2 -1.3
4 0.750 0.750 0.300 16.9 -1.0
5 0.250 0.250 0.703 16.9 -0.8
6 0.750 0.750 0.739 14.2 -1.1
